data_7131265
loop_
_publ_author_name
'Chowdhury, Tajrian'
'Evans, Matthew J.'
'Coles, Martyn P.'
'Bailey, Anna G.'
'Peveler, William J.'
'Wilson, Claire'
'Farnaby, Joy H.'

_publ_section_title
;
 Reduction chemistry yields stable and soluble divalent lanthanide
 tris(pyrazolyl)borate complexes.
;
_journal_issue 15
_journal_name_full 'Chemical communications (Cambridge, England)'
_journal_page_first 2134
_journal_page_last 2137
_journal_paper_doi 10.1039/d2cc03189b
_journal_volume 59
_journal_year 2023
_chemical_formula_moiety 'C18 H36 K N2 O6, C28 H46 Al N2 O Si2'
_chemical_formula_sum 'C46 H82 Al K N4 O7 Si2'
_chemical_formula_weight 925.41
_space_group_crystal_system monoclinic
_space_group_IT_number 15
_space_group_name_Hall '-C 2yc'
_space_group_name_H-M_alt 'C 1 2/c 1'
_atom_sites_solution_hydrogens geom
_atom_sites_solution_primary iterative
_audit_creation_date 2022-03-18
_audit_creation_method
;
Olex2 1.5
(compiled 2021.10.07 svn.r9718050b for OlexSys, GUI svn.r6410)
;
_audit_update_record
;
2022-03-22 deposited with the CCDC.	2022-12-20 downloaded from the CCDC.
;
_cell_angle_alpha 90
_cell_angle_beta 116.588(3)
_cell_angle_gamma 90
_cell_formula_units_Z 4
_cell_length_a 19.1041(15)
_cell_length_b 16.1012(15)
_cell_length_c 19.415(2)
_cell_measurement_reflns_used 9945
_cell_measurement_temperature 150.00
_cell_measurement_theta_max 28.207
_cell_measurement_theta_min 2.35
_cell_volume 5340.5(9)
_computing_cell_refinement 'SAINT V8.37A (Bruker-AXS, 2016)'
_computing_data_collection 'APEX3 Ver. 2016.9-0 (Bruker-AXS, 2016)'
_computing_data_reduction 'APEX3 Ver. 2016.9-0 (Bruker-AXS, 2016)'
_computing_molecular_graphics 'Olex2 1.5 (Dolomanov et al., 2009)'
_computing_publication_material 'Olex2 1.5 (Dolomanov et al., 2009)'
_computing_structure_refinement 'SHELXL 2018/3 (Sheldrick, 2015)'
_computing_structure_solution 'olex2.solve 1.5 (Bourhis et al., 2015)'
_diffrn_ambient_temperature 150.00
_diffrn_detector 'charge integrating pixel array detector'
_diffrn_detector_area_resol_mean 7.4074
_diffrn_detector_type 'Bruker PHOTON II'
_diffrn_measured_fraction_theta_full 1.000
_diffrn_measured_fraction_theta_max 0.998
_diffrn_measurement_device 'four-circle diffractometer'
_diffrn_measurement_device_type 'Bruker D8 VENTURE'
_diffrn_measurement_method '\f and \w scans'
_diffrn_radiation_collimation 'focusing mirrors'
_diffrn_radiation_monochromator 'multilayer mirror optics'
_diffrn_radiation_type MoK\a
_diffrn_radiation_wavelength 0.71073
_diffrn_reflns_av_R_equivalents 0.0440
_diffrn_reflns_av_unetI/netI 0.0369
_diffrn_reflns_Laue_measured_fraction_full 1.000
_diffrn_reflns_Laue_measured_fraction_max 0.998
_diffrn_reflns_limit_h_max 25
_diffrn_reflns_limit_h_min -25
_diffrn_reflns_limit_k_max 21
_diffrn_reflns_limit_k_min -21
_diffrn_reflns_limit_l_max 25
_diffrn_reflns_limit_l_min -22
_diffrn_reflns_number 33752
_diffrn_reflns_point_group_measured_fraction_full 1.000
_diffrn_reflns_point_group_measured_fraction_max 0.998
_diffrn_reflns_theta_full 25.242
_diffrn_reflns_theta_max 28.300
_diffrn_reflns_theta_min 1.738
_diffrn_source 'microfocus sealed tube'
_diffrn_source_current 1.4
_diffrn_source_power 0.07
_diffrn_source_type 'INCOATEC I\ms 3.0'
_diffrn_source_voltage 50.0
_diffrn_standards_number 0
_exptl_absorpt_coefficient_mu 0.209
_exptl_absorpt_correction_T_max 0.7457
_exptl_absorpt_correction_T_min 0.6472
_exptl_absorpt_correction_type multi-scan
_exptl_absorpt_process_details
;
SADABS-2016/2 (Bruker,2016/2) was used for absorption correction.
wR2(int) was 0.1050 before and 0.0570 after correction.
The Ratio of minimum to maximum transmission is 0.8679.
The \l/2 correction factor is Not present.
;
_exptl_crystal_colour yellow
_exptl_crystal_colour_primary yellow
_exptl_crystal_density_diffrn 1.151
_exptl_crystal_description block
_exptl_crystal_F_000 2008
_exptl_crystal_size_max 0.21
_exptl_crystal_size_mid 0.16
_exptl_crystal_size_min 0.1
_refine_diff_density_max 0.596
_refine_diff_density_min -0.416
_refine_diff_density_rms 0.062
_refine_ls_extinction_method none
_refine_ls_goodness_of_fit_ref 1.100
_refine_ls_hydrogen_treatment constr
_refine_ls_matrix_type full
_refine_ls_number_parameters 307
_refine_ls_number_reflns 6647
_refine_ls_number_restraints 64
_refine_ls_restrained_S_all 1.113
_refine_ls_R_factor_all 0.0694
_refine_ls_R_factor_gt 0.0575
_refine_ls_shift/su_max 0.003
_refine_ls_shift/su_mean 0.000
_refine_ls_structure_factor_coef Fsqd
_refine_ls_weighting_details 'w=1/[\s^2^(Fo^2^)+(0.0713P)^2^+7.3667P] where P=(Fo^2^+2Fc^2^)/3'
_refine_ls_weighting_scheme calc
_refine_ls_wR_factor_gt 0.1524
_refine_ls_wR_factor_ref 0.1599
_reflns_Friedel_coverage 0.000
_reflns_number_gt 5552
_reflns_number_total 6647
_reflns_threshold_expression 'I > 2\s(I)'
_cod_data_source_file d2cc03189b2.cif
_cod_data_source_block K_Al_SIP
_cod_depositor_comments 'Adding full bibliography for 7131257--7131266.cif.'
_cod_database_code 7131265
_shelx_shelxl_version_number 2018/3
_shelx_space_group_comment
;
The symmetry employed for this shelxl refinement is uniquely defined
by the following loop, which should always be used as a source of
symmetry information in preference to the above space-group names.
They are only intended as comments.
;
_shelx_estimated_absorpt_t_max 0.979
_shelx_estimated_absorpt_t_min 0.958
_olex2_refinement_description
;
1. Fixed Uiso
 At 1.2 times of:
  All C(H) groups, All C(H,H) groups
 At 1.5 times of:
  All C(H,H,H) groups
2. Restrained distances
 C14-C12 = C14A-C12 = C13-C12 = C13A-C12
 1.51 with sigma of 0.02
 C14-C12 \\sim C14A-C12 \\sim C13-C12 \\sim C13A-C12
 with sigma of 0.02
3. Uiso/Uaniso restraints and constraints
C14 \\sim C13 \\sim C14A \\sim C13A: within 1.7A with sigma of 0.02 and sigma
for terminal atoms of 0.04 within 1.7A
Al1 \\sim Al1: within 1.7A with sigma of 0.01 and sigma for terminal atoms of
0.02 within 1.7A
Uanis(Al1) \\sim Ueq, Uanis(C13) \\sim Ueq, Uanis(C14) \\sim Ueq, Uanis(C13A)
\\sim Ueq, Uanis(C14A) \\sim Ueq, Uanis(C1) \\sim Ueq, Uanis(C2) \\sim Ueq:
with sigma of 0.01 and sigma for terminal atoms of 0.02
4. Others
 Fixed Sof: Al1(0.5) H12(0.5) H12A(0.5) C14(0.5) H14A(0.5) H14B(0.5) H14C(0.5)
 C13(0.5) H13A(0.5) H13B(0.5) H13C(0.5) C14A(0.5) H14D(0.5) H14E(0.5) H14F(0.5)
 C13A(0.5) H13D(0.5) H13E(0.5) H13F(0.5)
5.a Ternary CH refined with riding coordinates:
 C12(H12), C12(H12A), C9(H9)
5.b Secondary CH2 refined with riding coordinates:
 C18(H18A,H18B), C17(H17A,H17B), C20(H20A,H20B), C19(H19A,H19B), C23(H23A,
 H23B), C21(H21A,H21B), C15(H15A,H15B), C22(H22A,H22B), C16(H16A,H16B)
5.c Aromatic/amide H refined with riding coordinates:
 C6(H6), C7(H7), C5(H5)
5.d Idealised Me refined as rotating group:
 C2(H2A,H2B,H2C), C10(H10A,H10B,H10C), C11(H11A,H11B,H11C), C1(H1A,H1B,H1C),
 C14(H14A,H14B,H14C), C13(H13A,H13B,H13C), C14A(H14D,H14E,H14F), C13A(H13D,H13E,
 H13F)
;
_olex2_submission_special_instructions 'No special instructions were received'

loop_
_space_group_symop_operation_xyz
'x, y, z'
'-x, y, -z+1/2'
'x+1/2, y+1/2, z'
'-x+1/2, y+1/2, -z+1/2'
'-x, -y, -z'
'x, -y, z-1/2'
'-x+1/2, -y+1/2, -z'
'x+1/2, -y+1/2, z-1/2'

loop_
_atom_site_label
_atom_site_type_symbol
_atom_site_fract_x
_atom_site_fract_y
_atom_site_fract_z
_atom_site_U_iso_or_equiv
_atom_site_adp_type
_atom_site_occupancy
_atom_site_site_symmetry_order
_atom_site_calc_flag
_atom_site_refinement_flags_posn
_atom_site_refinement_flags_adp
_atom_site_refinement_flags_occupancy
_atom_site_disorder_assembly
_atom_site_disorder_group
K1 K 1.000000 0.57330(3) 0.750000 0.02507(14) Uani 1 2 d S T P . .
O3 O 0.98327(9) 0.50033(9) 0.87572(9) 0.0331(3) Uani 1 1 d . . . . .
O2 O 0.86321(8) 0.49167(9) 0.71963(9) 0.0322(3) Uani 1 1 d . . . . .
O4 O 1.06780(10) 0.72653(9) 0.82263(8) 0.0381(4) Uani 1 1 d . . . . .
N2 N 1.13771(10) 0.57654(11) 0.91326(10) 0.0315(4) Uani 1 1 d . . . . .
C18 C 0.92895(15) 0.43345(14) 0.84532(13) 0.0387(5) Uani 1 1 d . . . . .
H18A H 0.920494 0.407041 0.887038 0.046 Uiso 1 1 calc R U . . .
H18B H 0.949972 0.390995 0.822665 0.046 Uiso 1 1 calc R U . . .
C17 C 0.85330(14) 0.46655(16) 0.78496(13) 0.0392(5) Uani 1 1 d . . . . .
H17A H 0.812425 0.423103 0.769834 0.047 Uiso 1 1 calc R U . . .
H17B H 0.836281 0.514521 0.805625 0.047 Uiso 1 1 calc R U . . .
C20 C 1.10876(14) 0.54723(15) 0.96762(12) 0.0374(5) Uani 1 1 d . . . . .
H20A H 1.080820 0.593258 0.978521 0.045 Uiso 1 1 calc R U . . .
H20B H 1.153992 0.531698 1.016698 0.045 Uiso 1 1 calc R U . . .
C19 C 1.05438(14) 0.47363(14) 0.93779(13) 0.0377(5) Uani 1 1 d . . . . .
H19A H 1.078859 0.429845 0.919981 0.045 Uiso 1 1 calc R U . . .
H19B H 1.043870 0.450266 0.979416 0.045 Uiso 1 1 calc R U . . .
C23 C 1.0164(2) 0.79535(14) 0.79296(15) 0.0556(8) Uani 1 1 d . . . . .
H23A H 1.045256 0.847699 0.814150 0.067 Uiso 1 1 calc R U . . .
H23B H 0.973492 0.791211 0.808113 0.067 Uiso 1 1 calc R U . . .
C21 C 1.16812(14) 0.66110(15) 0.93206(13) 0.0403(5) Uani 1 1 d . . . . .
H21A H 1.204121 0.671456 0.908891 0.048 Uiso 1 1 calc R U . . .
H21B H 1.198801 0.665988 0.988636 0.048 Uiso 1 1 calc R U . . .
C15 C 1.19905(13) 0.52116(15) 0.91457(13) 0.0379(5) Uani 1 1 d . . . . .
H15A H 1.187230 0.463672 0.924156 0.045 Uiso 1 1 calc R U . . .
H15B H 1.249637 0.537344 0.957784 0.045 Uiso 1 1 calc R U . . .
C22 C 1.10564(15) 0.72643(14) 0.90440(13) 0.0412(5) Uani 1 1 d . . . . .
H22A H 1.067075 0.714792 0.924227 0.049 Uiso 1 1 calc R U . . .
H22B H 1.129188 0.781573 0.923694 0.049 Uiso 1 1 calc R U . . .
C16 C 0.79293(13) 0.52291(15) 0.65944(13) 0.0372(5) Uani 1 1 d . . . . .
H16A H 0.783649 0.580494 0.671262 0.045 Uiso 1 1 calc R U . . .
H16B H 0.747984 0.488239 0.654127 0.045 Uiso 1 1 calc R U . . .
Si1 Si 0.58620(3) 0.53905(4) 0.77254(4) 0.03505(17) Uani 1 1 d . . . . .
Al1 Al 0.5042(2) 0.71500(9) 0.7586(2) 0.0581(8) Uani 0.5 1 d . U P . .
O1 O 0.500000 0.50016(12) 0.750000 0.0344(5) Uani 1 2 d S T P . .
N1 N 0.57630(10) 0.64087(10) 0.74650(11) 0.0305(4) Uani 1 1 d . . . . .
C8 C 0.61003(13) 0.68449(13) 0.64279(13) 0.0361(5) Uani 1 1 d . . . . .
C12 C 0.53610(16) 0.64612(17) 0.58129(15) 0.0554(7) Uani 1 1 d D . . . .
H12 H 0.512977 0.607487 0.605924 0.067 Uiso 0.5 1 calc R U P A 1
H12A H 0.520903 0.601826 0.608131 0.067 Uiso 0.5 1 calc R U P B 2
C3 C 0.62852(11) 0.67887(11) 0.72176(12) 0.0267(4) Uani 1 1 d . . . . .
C6 C 0.72813(15) 0.76230(15) 0.67297(15) 0.0425(5) Uani 1 1 d . . . . .
H6 H 0.761430 0.791127 0.656579 0.051 Uiso 1 1 calc R U . . .
C2 C 0.6409(2) 0.5219(2) 0.8795(2) 0.0855(13) Uani 1 1 d . U . . .
H2A H 0.619808 0.558676 0.905904 0.128 Uiso 1 1 calc R U . . .
H2B H 0.696510 0.534036 0.897005 0.128 Uiso 1 1 calc R U . . .
H2C H 0.634776 0.463933 0.891346 0.128 Uiso 1 1 calc R U . . .
C10 C 0.73033(19) 0.80058(16) 0.89360(16) 0.0522(7) Uani 1 1 d . . . . .
H10A H 0.769670 0.832243 0.885232 0.078 Uiso 1 1 calc R U . . .
H10B H 0.745347 0.797998 0.948882 0.078 Uiso 1 1 calc R U . . .
H10C H 0.679308 0.827929 0.866869 0.078 Uiso 1 1 calc R U . . .
C4 C 0.69985(12) 0.71465(12) 0.77544(13) 0.0312(4) Uani 1 1 d . . . . .
C7 C 0.66017(15) 0.72739(15) 0.62018(14) 0.0408(5) Uani 1 1 d . . . . .
H7 H 0.646526 0.732265 0.566905 0.049 Uiso 1 1 calc R U . . .
C9 C 0.72516(14) 0.71327(14) 0.86236(13) 0.0381(5) Uani 1 1 d . . . . .
H9 H 0.684028 0.682832 0.870813 0.046 Uiso 1 1 calc R U . . .
C11 C 0.80218(16) 0.66656(17) 0.90550(16) 0.0514(6) Uani 1 1 d . . . . .
H11A H 0.795713 0.608986 0.887297 0.077 Uiso 1 1 calc R U . . .
H11B H 0.817177 0.667224 0.960819 0.077 Uiso 1 1 calc R U . . .
H11C H 0.843096 0.693477 0.896075 0.077 Uiso 1 1 calc R U . . .
C1 C 0.6315(2) 0.47653(17) 0.7235(3) 0.0768(12) Uani 1 1 d . U . . .
H1A H 0.638895 0.419431 0.743026 0.115 Uiso 1 1 calc R U . . .
H1B H 0.682292 0.500523 0.733617 0.115 Uiso 1 1 calc R U . . .
H1C H 0.597251 0.476424 0.667961 0.115 Uiso 1 1 calc R U . . .
C5 C 0.74790(13) 0.75543(14) 0.74974(14) 0.0382(5) Uani 1 1 d . . . . .
H5 H 0.795639 0.779120 0.786385 0.046 Uiso 1 1 calc R U . . .
C14 C 0.5592(9) 0.5963(9) 0.5259(7) 0.054(2) Uani 0.5 1 d D U P C 1
H14A H 0.513164 0.566874 0.488001 0.080 Uiso 0.5 1 calc R U P C 1
H14B H 0.600120 0.556110 0.555624 0.080 Uiso 0.5 1 calc R U P C 1
H14C H 0.578720 0.634641 0.499314 0.080 Uiso 0.5 1 calc R U P C 1
C13 C 0.4757(8) 0.7127(10) 0.5356(10) 0.068(3) Uani 0.5 1 d D U P C 1
H13A H 0.499513 0.752744 0.514384 0.102 Uiso 0.5 1 calc R U P C 1
H13B H 0.458472 0.741473 0.569813 0.102 Uiso 0.5 1 calc R U P C 1
H13C H 0.430636 0.686347 0.493489 0.102 Uiso 0.5 1 calc R U P C 1
C14A C 0.5394(11) 0.6036(13) 0.5135(8) 0.101(7) Uani 0.5 1 d D U P C 2
H14D H 0.488564 0.578207 0.481037 0.151 Uiso 0.5 1 calc R U P C 2
H14E H 0.579892 0.560439 0.532172 0.151 Uiso 0.5 1 calc R U P C 2
H14F H 0.552013 0.644472 0.483345 0.151 Uiso 0.5 1 calc R U P C 2
C13A C 0.4687(10) 0.7126(11) 0.5552(11) 0.104(7) Uani 0.5 1 d D U P C 2
H13D H 0.482087 0.760052 0.531793 0.156 Uiso 0.5 1 calc R U P C 2
H13E H 0.462368 0.731438 0.600116 0.156 Uiso 0.5 1 calc R U P C 2
H13F H 0.419636 0.687712 0.517535 0.156 Uiso 0.5 1 calc R U P C 2

loop_
_atom_site_aniso_label
_atom_site_aniso_U_11
_atom_site_aniso_U_22
_atom_site_aniso_U_33
_atom_site_aniso_U_23
_atom_site_aniso_U_13
_atom_site_aniso_U_12
K1 0.0291(3) 0.0234(3) 0.0261(3) 0.000 0.0153(2) 0.000
O3 0.0379(8) 0.0297(7) 0.0342(8) 0.0065(6) 0.0182(6) -0.0006(6)
O2 0.0312(7) 0.0360(8) 0.0363(8) 0.0015(6) 0.0213(6) -0.0015(6)
O4 0.0556(10) 0.0273(7) 0.0290(7) -0.0037(6) 0.0167(7) -0.0026(7)
N2 0.0341(9) 0.0337(9) 0.0272(8) 0.0012(7) 0.0143(7) -0.0001(7)
C18 0.0535(14) 0.0318(11) 0.0387(12) 0.0038(9) 0.0277(10) -0.0075(10)
C17 0.0419(12) 0.0446(13) 0.0421(12) -0.0036(10) 0.0286(10) -0.0119(10)
C20 0.0411(12) 0.0472(13) 0.0247(10) 0.0055(9) 0.0154(9) 0.0034(10)
C19 0.0454(12) 0.0382(12) 0.0348(11) 0.0137(9) 0.0227(10) 0.0073(10)
C23 0.091(2) 0.0207(10) 0.0419(14) -0.0047(9) 0.0179(14) 0.0039(12)
C21 0.0404(12) 0.0446(13) 0.0322(11) -0.0084(9) 0.0129(9) -0.0109(10)
C15 0.0314(10) 0.0455(13) 0.0331(11) 0.0053(9) 0.0112(9) 0.0044(9)
C22 0.0581(14) 0.0326(11) 0.0307(11) -0.0097(9) 0.0180(10) -0.0078(10)
C16 0.0293(10) 0.0430(12) 0.0416(12) -0.0016(10) 0.0180(9) -0.0009(9)
Si1 0.0241(3) 0.0281(3) 0.0531(4) 0.0141(3) 0.0175(3) 0.0023(2)
Al1 0.0401(11) 0.0452(7) 0.104(2) -0.0573(14) 0.0461(13) -0.0285(13)
O1 0.0299(10) 0.0202(9) 0.0619(14) 0.000 0.0283(10) 0.000
N1 0.0260(8) 0.0243(8) 0.0459(10) 0.0036(7) 0.0202(7) -0.0015(6)
C8 0.0395(11) 0.0256(10) 0.0364(11) 0.0040(8) 0.0111(9) -0.0024(8)
C12 0.0531(15) 0.0469(14) 0.0425(14) 0.0119(11) 0.0001(12) -0.0129(12)
C3 0.0268(9) 0.0201(8) 0.0357(10) 0.0030(7) 0.0163(8) 0.0018(7)
C6 0.0502(13) 0.0327(11) 0.0605(15) -0.0022(10) 0.0388(12) -0.0057(10)
C2 0.075(2) 0.065(2) 0.072(2) 0.0372(17) -0.0068(17) -0.0271(17)
C10 0.0739(19) 0.0397(13) 0.0423(13) -0.0032(11) 0.0253(13) -0.0018(13)
C4 0.0287(10) 0.0266(9) 0.0387(11) 0.0022(8) 0.0155(8) -0.0007(8)
C7 0.0564(14) 0.0372(12) 0.0355(11) 0.0053(9) 0.0264(11) 0.0042(10)
C9 0.0395(12) 0.0352(11) 0.0385(12) 0.0008(9) 0.0165(10) -0.0045(9)
C11 0.0518(15) 0.0470(14) 0.0455(14) 0.0019(11) 0.0130(12) 0.0029(12)
C1 0.083(2) 0.0349(13) 0.162(4) 0.0255(18) 0.099(3) 0.0212(14)
C5 0.0340(10) 0.0348(11) 0.0491(13) -0.0005(9) 0.0215(10) -0.0052(9)
C14 0.070(5) 0.049(4) 0.029(4) -0.007(3) 0.011(4) -0.027(3)
C13 0.037(4) 0.068(6) 0.062(7) 0.023(4) -0.012(4) 0.009(4)
C14A 0.136(13) 0.087(9) 0.042(6) -0.008(5) 0.007(7) -0.051(8)
C13A 0.088(8) 0.082(7) 0.082(10) 0.037(6) -0.016(6) -0.033(6)

loop_
_atom_type_symbol
_atom_type_description
_atom_type_scat_dispersion_real
_atom_type_scat_dispersion_imag
_atom_type_scat_source
C C 0.0033 0.0016 'International Tables Vol C Tables 4.2.6.8 and 6.1.1.4'
H H 0.0000 0.0000 'International Tables Vol C Tables 4.2.6.8 and 6.1.1.4'
Al Al 0.0645 0.0514 'International Tables Vol C Tables 4.2.6.8 and 6.1.1.4'
K K 0.2009 0.2494 'International Tables Vol C Tables 4.2.6.8 and 6.1.1.4'
N N 0.0061 0.0033 'International Tables Vol C Tables 4.2.6.8 and 6.1.1.4'
O O 0.0106 0.0060 'International Tables Vol C Tables 4.2.6.8 and 6.1.1.4'
Si Si 0.0817 0.0704 'International Tables Vol C Tables 4.2.6.8 and 6.1.1.4'

loop_
_geom_angle_atom_site_label_1
_geom_angle_atom_site_label_2
_geom_angle_atom_site_label_3
_geom_angle
_geom_angle_site_symmetry_1
_geom_angle_site_symmetry_3
_geom_angle_publ_flag
O3 K1 O3 131.36(6) . 2_756 ?
O3 K1 N2 59.88(5) . . ?
O3 K1 N2 121.05(5) . 2_756 ?
O3 K1 N2 121.05(5) 2_756 . ?
O3 K1 N2 59.88(5) 2_756 2_756 ?
O2 K1 O3 61.70(4) 2_756 2_756 ?
O2 K1 O3 94.56(5) . 2_756 ?
O2 K1 O3 94.56(5) 2_756 . ?
O2 K1 O3 61.70(4) . . ?
O2 K1 O2 122.74(7) 2_756 . ?
O2 K1 O4 134.40(5) 2_756 2_756 ?
O2 K1 O4 97.48(5) . 2_756 ?
O2 K1 O4 97.48(5) 2_756 . ?
O2 K1 O4 134.39(5) . . ?
O2 K1 N2 59.65(5) . 2_756 ?
O2 K1 N2 121.43(5) . . ?
O2 K1 N2 121.44(5) 2_756 2_756 ?
O2 K1 N2 59.65(5) 2_756 . ?
O4 K1 O3 125.44(5) . 2_756 ?
O4 K1 O3 97.67(4) 2_756 2_756 ?
O4 K1 O3 97.66(4) . . ?
O4 K1 O3 125.44(5) 2_756 . ?
O4 K1 O4 60.02(6) 2_756 . ?
O4 K1 N2 59.13(5) 2_756 2_756 ?
O4 K1 N2 118.94(5) . 2_756 ?
O4 K1 N2 59.13(5) . . ?
O4 K1 N2 118.93(5) 2_756 . ?
N2 K1 N2 178.06(7) . 2_756 ?
C18 O3 K1 107.22(12) . . ?
C19 O3 K1 114.81(12) . . ?
C19 O3 C18 111.40(17) . . ?
C17 O2 K1 116.02(12) . . ?
C16 O2 K1 117.78(12) . . ?
C16 O2 C17 112.35(16) . . ?
C23 O4 K1 113.36(14) . . ?
C23 O4 C22 111.59(17) . . ?
C22 O4 K1 116.34(12) . . ?
C20 N2 K1 108.08(12) . . ?
C21 N2 K1 109.48(13) . . ?
C21 N2 C20 110.78(18) . . ?
C21 N2 C15 109.74(18) . . ?
C15 N2 K1 108.40(12) . . ?
C15 N2 C20 110.32(17) . . ?
O3 C18 H18A 109.9 . . ?
O3 C18 H18B 109.9 . . ?
O3 C18 C17 108.93(18) . . ?
H18A C18 H18B 108.3 . . ?
C17 C18 H18A 109.9 . . ?
C17 C18 H18B 109.9 . . ?
O2 C17 C18 109.45(18) . . ?
O2 C17 H17A 109.8 . . ?
O2 C17 H17B 109.8 . . ?
C18 C17 H17A 109.8 . . ?
C18 C17 H17B 109.8 . . ?
H17A C17 H17B 108.2 . . ?
N2 C20 H20A 109.0 . . ?
N2 C20 H20B 109.0 . . ?
N2 C20 C19 113.05(18) . . ?
H20A C20 H20B 107.8 . . ?
C19 C20 H20A 109.0 . . ?
C19 C20 H20B 109.0 . . ?
O3 C19 C20 108.69(18) . . ?
O3 C19 H19A 110.0 . . ?
O3 C19 H19B 110.0 . . ?
C20 C19 H19A 110.0 . . ?
C20 C19 H19B 110.0 . . ?
H19A C19 H19B 108.3 . . ?
O4 C23 C23 108.7(2) . 2_756 ?
O4 C23 H23A 109.9 . . ?
O4 C23 H23B 109.9 . . ?
C23 C23 H23A 109.9 2_756 . ?
C23 C23 H23B 109.9 2_756 . ?
H23A C23 H23B 108.3 . . ?
N2 C21 H21A 108.8 . . ?
N2 C21 H21B 108.8 . . ?
N2 C21 C22 113.63(19) . . ?
H21A C21 H21B 107.7 . . ?
C22 C21 H21A 108.8 . . ?
C22 C21 H21B 108.8 . . ?
N2 C15 H15A 108.9 . . ?
N2 C15 H15B 108.9 . . ?
N2 C15 C16 113.15(18) . 2_756 ?
H15A C15 H15B 107.8 . . ?
C16 C15 H15A 108.9 2_756 . ?
C16 C15 H15B 108.9 2_756 . ?
O4 C22 C21 109.07(18) . . ?
O4 C22 H22A 109.9 . . ?
O4 C22 H22B 109.9 . . ?
C21 C22 H22A 109.9 . . ?
C21 C22 H22B 109.9 . . ?
H22A C22 H22B 108.3 . . ?
O2 C16 C15 108.34(18) . 2_756 ?
O2 C16 H16A 110.0 . . ?
O2 C16 H16B 110.0 . . ?
C15 C16 H16A 110.0 2_756 . ?
C15 C16 H16B 110.0 2_756 . ?
H16A C16 H16B 108.4 . . ?
O1 Si1 N1 109.04(9) . . ?
O1 Si1 C2 103.60(12) . . ?
O1 Si1 C1 107.62(13) . . ?
N1 Si1 C2 113.75(14) . . ?
N1 Si1 C1 112.84(11) . . ?
C1 Si1 C2 109.4(2) . . ?
Al1 Al1 N1 86.0(13) 2_656 2_656 ?
Al1 Al1 N1 85.1(13) 2_656 . ?
N1 Al1 N1 102.14(11) 2_656 . ?
Si1 O1 Si1 134.76(13) 2_656 . ?
Si1 N1 Al1 123.66(14) . . ?
Si1 N1 Al1 126.62(13) . 2_656 ?
Al1 N1 Al1 9.0(2) 2_656 . ?
C3 N1 Si1 120.84(13) . . ?
C3 N1 Al1 115.14(16) . . ?
C3 N1 Al1 112.47(15) . 2_656 ?
C3 C8 C12 121.4(2) . . ?
C7 C8 C12 118.8(2) . . ?
C7 C8 C3 119.8(2) . . ?
C8 C12 H12 109.4 . . ?
C8 C12 H12A 105.4 . . ?
C8 C12 C14 107.6(6) . . ?
C8 C12 C13 111.5(7) . . ?
C8 C12 C13A 108.4(8) . . ?
C14 C12 H12 109.4 . . ?
C13 C12 H12 109.4 . . ?
C13 C12 C14 109.5(9) . . ?
C14A C12 C8 118.9(8) . . ?
C14A C12 H12A 105.4 . . ?
C14A C12 C13A 112.1(11) . . ?
C13A C12 H12A 105.4 . . ?
C8 C3 N1 121.36(18) . . ?
C8 C3 C4 117.61(18) . . ?
C4 C3 N1 121.01(19) . . ?
C7 C6 H6 120.3 . . ?
C7 C6 C5 119.4(2) . . ?
C5 C6 H6 120.3 . . ?
Si1 C2 H2A 109.5 . . ?
Si1 C2 H2B 109.5 . . ?
Si1 C2 H2C 109.5 . . ?
H2A C2 H2B 109.5 . . ?
H2A C2 H2C 109.5 . . ?
H2B C2 H2C 109.5 . . ?
H10A C10 H10B 109.5 . . ?
H10A C10 H10C 109.5 . . ?
H10B C10 H10C 109.5 . . ?
C9 C10 H10A 109.5 . . ?
C9 C10 H10B 109.5 . . ?
C9 C10 H10C 109.5 . . ?
C3 C4 C9 122.00(19) . . ?
C5 C4 C3 120.0(2) . . ?
C5 C4 C9 117.91(19) . . ?
C8 C7 H7 119.3 . . ?
C6 C7 C8 121.5(2) . . ?
C6 C7 H7 119.3 . . ?
C10 C9 C4 111.02(19) . . ?
C10 C9 H9 107.7 . . ?
C10 C9 C11 111.3(2) . . ?
C4 C9 H9 107.7 . . ?
C11 C9 C4 111.3(2) . . ?
C11 C9 H9 107.7 . . ?
C9 C11 H11A 109.5 . . ?
C9 C11 H11B 109.5 . . ?
C9 C11 H11C 109.5 . . ?
H11A C11 H11B 109.5 . . ?
H11A C11 H11C 109.5 . . ?
H11B C11 H11C 109.5 . . ?
Si1 C1 H1A 109.5 . . ?
Si1 C1 H1B 109.5 . . ?
Si1 C1 H1C 109.5 . . ?
H1A C1 H1B 109.5 . . ?
H1A C1 H1C 109.5 . . ?
H1B C1 H1C 109.5 . . ?
C6 C5 C4 121.6(2) . . ?
C6 C5 H5 119.2 . . ?
C4 C5 H5 119.2 . . ?
C12 C14 H14A 109.5 . . ?
C12 C14 H14B 109.5 . . ?
C12 C14 H14C 109.5 . . ?
H14A C14 H14B 109.5 . . ?
H14A C14 H14C 109.5 . . ?
H14B C14 H14C 109.5 . . ?
C12 C13 H13A 109.5 . . ?
C12 C13 H13B 109.5 . . ?
C12 C13 H13C 109.5 . . ?
H13A C13 H13B 109.5 . . ?
H13A C13 H13C 109.5 . . ?
H13B C13 H13C 109.5 . . ?
C12 C14A H14D 109.5 . . ?
C12 C14A H14E 109.5 . . ?
C12 C14A H14F 109.5 . . ?
H14D C14A H14E 109.5 . . ?
H14D C14A H14F 109.5 . . ?
H14E C14A H14F 109.5 . . ?
C12 C13A H13D 109.5 . . ?
C12 C13A H13E 109.5 . . ?
C12 C13A H13F 109.5 . . ?
H13D C13A H13E 109.5 . . ?
H13D C13A H13F 109.5 . . ?
H13E C13A H13F 109.5 . . ?

loop_
_geom_bond_atom_site_label_1
_geom_bond_atom_site_label_2
_geom_bond_distance
_geom_bond_site_symmetry_2
_geom_bond_publ_flag
K1 O3 2.8530(15) 2_756 ?
K1 O3 2.8529(15) . ?
K1 O2 2.7431(15) 2_756 ?
K1 O2 2.7432(15) . ?
K1 O4 2.8492(16) . ?
K1 O4 2.8492(16) 2_756 ?
K1 N2 3.0833(17) 2_756 ?
K1 N2 3.0833(17) . ?
O3 C18 1.427(3) . ?
O3 C19 1.420(3) . ?
O2 C17 1.422(3) . ?
O2 C16 1.420(3) . ?
O4 C23 1.420(3) . ?
O4 C22 1.420(3) . ?
N2 C20 1.471(3) . ?
N2 C21 1.461(3) . ?
N2 C15 1.464(3) . ?
C18 H18A 0.9900 . ?
C18 H18B 0.9900 . ?
C18 C17 1.493(3) . ?
C17 H17A 0.9900 . ?
C17 H17B 0.9900 . ?
C20 H20A 0.9900 . ?
C20 H20B 0.9900 . ?
C20 C19 1.510(3) . ?
C19 H19A 0.9900 . ?
C19 H19B 0.9900 . ?
C23 C23 1.496(5) 2_756 ?
C23 H23A 0.9900 . ?
C23 H23B 0.9900 . ?
C21 H21A 0.9900 . ?
C21 H21B 0.9900 . ?
C21 C22 1.498(4) . ?
C15 H15A 0.9900 . ?
C15 H15B 0.9900 . ?
C15 C16 1.512(3) 2_756 ?
C22 H22A 0.9900 . ?
C22 H22B 0.9900 . ?
C16 H16A 0.9900 . ?
C16 H16B 0.9900 . ?
Si1 O1 1.6281(9) . ?
Si1 N1 1.7011(18) . ?
Si1 C2 1.881(3) . ?
Si1 C1 1.844(3) . ?
Al1 Al1 0.300(8) 2_656 ?
Al1 N1 1.913(4) 2_656 ?
Al1 N1 1.916(4) . ?
N1 C3 1.424(3) . ?
C8 C12 1.514(3) . ?
C8 C3 1.414(3) . ?
C8 C7 1.401(3) . ?
C12 H12 1.0000 . ?
C12 H12A 1.0000 . ?
C12 C14 1.554(8) . ?
C12 C13 1.533(8) . ?
C12 C14A 1.510(10) . ?
C12 C13A 1.574(10) . ?
C3 C4 1.416(3) . ?
C6 H6 0.9500 . ?
C6 C7 1.364(4) . ?
C6 C5 1.369(4) . ?
C2 H2A 0.9800 . ?
C2 H2B 0.9800 . ?
C2 H2C 0.9800 . ?
C10 H10A 0.9800 . ?
C10 H10B 0.9800 . ?
C10 H10C 0.9800 . ?
C10 C9 1.517(3) . ?
C4 C9 1.533(3) . ?
C4 C5 1.390(3) . ?
C7 H7 0.9500 . ?
C9 H9 1.0000 . ?
C9 C11 1.526(3) . ?
C11 H11A 0.9800 . ?
C11 H11B 0.9800 . ?
C11 H11C 0.9800 . ?
C1 H1A 0.9800 . ?
C1 H1B 0.9800 . ?
C1 H1C 0.9800 . ?
C5 H5 0.9500 . ?
C14 H14A 0.9800 . ?
C14 H14B 0.9800 . ?
C14 H14C 0.9800 . ?
C13 H13A 0.9800 . ?
C13 H13B 0.9800 . ?
C13 H13C 0.9800 . ?
C14A H14D 0.9800 . ?
C14A H14E 0.9800 . ?
C14A H14F 0.9800 . ?
C13A H13D 0.9800 . ?
C13A H13E 0.9800 . ?
C13A H13F 0.9800 . ?

loop_
_geom_torsion_atom_site_label_1
_geom_torsion_atom_site_label_2
_geom_torsion_atom_site_label_3
_geom_torsion_atom_site_label_4
_geom_torsion
_geom_torsion_site_symmetry_1
_geom_torsion_site_symmetry_2
_geom_torsion_site_symmetry_3
_geom_torsion_site_symmetry_4
_geom_torsion_publ_flag
K1 O3 C18 C17 -58.30(19) . . . . ?
K1 O3 C19 C20 58.4(2) . . . . ?
K1 O2 C17 C18 -41.2(2) . . . . ?
K1 O2 C16 C15 59.6(2) . . . 2_756 ?
K1 O4 C23 C23 -50.8(3) . . . 2_756 ?
K1 O4 C22 C21 56.9(2) . . . . ?
K1 N2 C20 C19 41.7(2) . . . . ?
K1 N2 C21 C22 39.5(2) . . . . ?
K1 N2 C15 C16 36.9(2) . . . 2_756 ?
O3 C18 C17 O2 69.2(2) . . . . ?
N2 C20 C19 O3 -69.4(2) . . . . ?
N2 C21 C22 O4 -65.7(3) . . . . ?
C18 O3 C19 C20 -179.53(18) . . . . ?
C17 O2 C16 C15 -161.61(18) . . . 2_756 ?
C20 N2 C21 C22 -79.6(2) . . . . ?
C20 N2 C15 C16 155.03(19) . . . 2_756 ?
C19 O3 C18 C17 175.30(18) . . . . ?
C23 O4 C22 C21 -170.9(2) . . . . ?
C21 N2 C20 C19 161.64(19) . . . . ?
C21 N2 C15 C16 -82.6(2) . . . 2_756 ?
C15 N2 C20 C19 -76.6(2) . . . . ?
C15 N2 C21 C22 158.36(19) . . . . ?
C22 O4 C23 C23 175.6(3) . . . 2_756 ?
C16 O2 C17 C18 179.25(18) . . . . ?
Si1 N1 C3 C8 94.5(2) . . . . ?
Si1 N1 C3 C4 -87.4(2) . . . . ?
Al1 N1 C3 C8 -92.1(2) . . . . ?
Al1 N1 C3 C8 -82.7(2) 2_656 . . . ?
Al1 N1 C3 C4 86.0(2) . . . . ?
Al1 N1 C3 C4 95.3(2) 2_656 . . . ?
O1 Si1 N1 Al1 39.74(19) . . . . ?
O1 Si1 N1 Al1 29.4(2) . . . 2_656 ?
O1 Si1 N1 C3 -147.45(15) . . . . ?
N1 Si1 O1 Si1 -16.11(7) . . . 2_656 ?
N1 C3 C4 C9 1.0(3) . . . . ?
N1 C3 C4 C5 -176.45(19) . . . . ?
C8 C3 C4 C9 179.10(19) . . . . ?
C8 C3 C4 C5 1.7(3) . . . . ?
C12 C8 C3 N1 -3.5(3) . . . . ?
C12 C8 C3 C4 178.4(2) . . . . ?
C12 C8 C7 C6 -179.1(2) . . . . ?
C3 C8 C12 C14 -132.4(7) . . . . ?
C3 C8 C12 C13 107.6(8) . . . . ?
C3 C8 C12 C14A -140.5(10) . . . . ?
C3 C8 C12 C13A 89.9(8) . . . . ?
C3 C8 C7 C6 1.8(3) . . . . ?
C3 C4 C9 C10 -116.3(2) . . . . ?
C3 C4 C9 C11 119.2(2) . . . . ?
C3 C4 C5 C6 0.1(3) . . . . ?
C2 Si1 O1 Si1 105.35(15) . . . 2_656 ?
C2 Si1 N1 Al1 -75.3(2) . . . . ?
C2 Si1 N1 Al1 -85.7(2) . . . 2_656 ?
C2 Si1 N1 C3 97.5(2) . . . . ?
C7 C8 C12 C14 48.6(7) . . . . ?
C7 C8 C12 C13 -71.5(8) . . . . ?
C7 C8 C12 C14A 40.5(10) . . . . ?
C7 C8 C12 C13A -89.1(8) . . . . ?
C7 C8 C3 N1 175.52(19) . . . . ?
C7 C8 C3 C4 -2.6(3) . . . . ?
C7 C6 C5 C4 -0.9(4) . . . . ?
C9 C4 C5 C6 -177.5(2) . . . . ?
C1 Si1 O1 Si1 -138.83(13) . . . 2_656 ?
C1 Si1 N1 Al1 159.3(2) . . . . ?
C1 Si1 N1 Al1 148.9(2) . . . 2_656 ?
C1 Si1 N1 C3 -27.9(2) . . . . ?
C5 C6 C7 C8 -0.1(4) . . . . ?
C5 C4 C9 C10 61.2(3) . . . . ?
C5 C4 C9 C11 -63.3(3) . . . . ?
